data_7700613
loop_
_publ_author_name
'Beddoe, Samuel V. F.'
'Lonergan, Rhona F.'
'Pitak, Mateusz B.'
'Price, Jason R.'
'Coles, Simon J.'
'Kitchen, Jonathan A.'
'Keene, Tony D.'

_publ_section_title
;
 All about that base: investigating the role of ligand basicity in pyridyl
 complexes derived from a copper-Schiff base coordination polymer.
;
_journal_issue 41
_journal_name_full 'Dalton transactions (Cambridge, England : 2003)'
_journal_page_first 15553
_journal_page_last 15559
_journal_paper_doi 10.1039/c9dt01527b
_journal_volume 48
_journal_year 2019
_chemical_formula_moiety 'C18 H14 Cu N2 O2'
_chemical_formula_sum 'C18 H14 Cu N2 O2'
_chemical_formula_weight 353.85
_space_group_crystal_system orthorhombic
_space_group_IT_number 33
_space_group_name_Hall 'P 2c -2n'
_space_group_name_H-M_alt 'P n a 21'
_symmetry_space_group_name_Hall 'P 2c -2n'
_symmetry_space_group_name_H-M 'P n a 21'
_atom_sites_solution_hydrogens geom
_audit_creation_date 2016-10-06
_audit_creation_method
;
Olex2 1.2
(compiled 2016.09.09 svn.r3337 for OlexSys, GUI svn.r5227)
;
_audit_update_record
;
2019-04-01 deposited with the CCDC.    2019-07-12 downloaded from the CCDC.
;
_cell_angle_alpha 90
_cell_angle_beta 90
_cell_angle_gamma 90
_cell_formula_units_Z 4
_cell_length_a 9.7594(4)
_cell_length_b 11.4338(3)
_cell_length_c 13.2116(5)
_cell_measurement_reflns_used 10138
_cell_measurement_temperature 100(2)
_cell_measurement_theta_max 27.4910
_cell_measurement_theta_min 2.3390
_cell_volume 1474.24(9)
_computing_cell_refinement
'CrysAlisPro, Agilent Technologies, Version 1.171.37.35 (release 13-08-2014 CrysAlis171 .NET) (compiled Aug 13 2014,18:06:01)'
_computing_data_collection 'CrystalClear-SM Expert 3.1 b27 (Rigaku, 2013)'
_computing_data_reduction
'CrysAlisPro, Agilent Technologies, Version 1.171.37.35 (release 13-08-2014 CrysAlis171 .NET) (compiled Aug 13 2014,18:06:01)'
_computing_molecular_graphics 'Olex2 (Dolomanov et al., 2009)'
_computing_publication_material 'Olex2 (Dolomanov et al., 2009)'
_computing_structure_refinement 'ShelXL (Sheldrick, 2015)'
_computing_structure_solution 'SIR2011 (Burla et al., 2012)'
_diffrn_ambient_temperature 100(2)
_diffrn_detector 'CCD area detector'
_diffrn_detector_area_resol_mean 28.5714
_diffrn_detector_type 'Rigaku HG Saturn724+ (2x2 bin mode)'
_diffrn_measured_fraction_theta_full 1.000
_diffrn_measured_fraction_theta_max 1.000
_diffrn_measurement_details
'#__ type_ start__ end____ width___ exp.time_ 1 omega -32.00 74.00 1.0000 20.0000 omega____ theta____ kappa____ phi______ frames - -16.0000 72.0000 100.0000 106 #__ type_ start__ end____ width___ exp.time_ 2 omega -70.00 23.00 1.0000 20.0000 omega____ theta____ kappa____ phi______ frames - -16.0000 -72.0000 -20.0000 93 #__ type_ start__ end____ width___ exp.time_ 3 omega -79.00 23.00 1.0000 20.0000 omega____ theta____ kappa____ phi______ frames - -16.0000 -72.0000 -180.0000 102 #__ type_ start__ end____ width___ exp.time_ 4 omega -96.00 -24.00 1.0000 20.0000 omega____ theta____ kappa____ phi______ frames - -16.0000 0.0000 -180.0000 72 #__ type_ start__ end____ width___ exp.time_ 5 omega -106.00 58.00 1.0000 20.0000 omega____ theta____ kappa____ phi______ frames - -16.0000 0.0000 -100.0000 164 #__ type_ start__ end____ width___ exp.time_ 6 omega -79.00 -61.00 1.0000 20.0000 omega____ theta____ kappa____ phi______ frames - -16.0000 -72.0000 60.0000 18'
_diffrn_measurement_device 'four-circle \k diffractometer'
_diffrn_measurement_device_type Kat
_diffrn_measurement_method 'profile data from \w-scans'
_diffrn_measurement_specimen_support 'MiTeGen MicroMesh'
_diffrn_orient_matrix_UB_11 -0.0186035000
_diffrn_orient_matrix_UB_12 -0.0579740000
_diffrn_orient_matrix_UB_13 0.0132412000
_diffrn_orient_matrix_UB_21 0.0650955000
_diffrn_orient_matrix_UB_22 -0.0082863000
_diffrn_orient_matrix_UB_23 0.0228182000
_diffrn_orient_matrix_UB_31 -0.0263985000
_diffrn_orient_matrix_UB_32 0.0204811000
_diffrn_orient_matrix_UB_33 0.0467634000
_diffrn_radiation_collimation 0.3
_diffrn_radiation_monochromator 'Confocal mirrors, HF Varimax'
_diffrn_radiation_probe x-ray
_diffrn_radiation_type MoK\a
_diffrn_radiation_wavelength 0.71073
_diffrn_reflns_av_R_equivalents 0.0797
_diffrn_reflns_av_unetI/netI 0.0596
_diffrn_reflns_Laue_measured_fraction_full 1.000
_diffrn_reflns_Laue_measured_fraction_max 1.000
_diffrn_reflns_limit_h_max 12
_diffrn_reflns_limit_h_min -11
_diffrn_reflns_limit_k_max 14
_diffrn_reflns_limit_k_min -14
_diffrn_reflns_limit_l_max 16
_diffrn_reflns_limit_l_min -17
_diffrn_reflns_number 18404
_diffrn_reflns_point_group_measured_fraction_full 0.999
_diffrn_reflns_point_group_measured_fraction_max 0.993
_diffrn_reflns_theta_full 25.242
_diffrn_reflns_theta_max 27.478
_diffrn_reflns_theta_min 2.356
_diffrn_source 'Rotating Anode'
_diffrn_source_current 55.0
_diffrn_source_power 2.475
_diffrn_source_target Mo
_diffrn_source_type 'Rotating Anode'
_diffrn_source_voltage 45.0
_exptl_absorpt_coefficient_mu 1.492
_exptl_absorpt_correction_T_max 1.00000
_exptl_absorpt_correction_T_min 0.70108
_exptl_absorpt_correction_type multi-scan
_exptl_absorpt_process_details
'CrysAlisPro, Agilent Technologies, Version 1.171.37.35 (release 13-08-2014 CrysAlis171 .NET) (compiled Aug 13 2014,18:06:01) Empirical absorption correction using spherical harmonics, implemented in SCALE3 ABSPACK scaling algorithm.'
_exptl_crystal_colour brown
_exptl_crystal_density_diffrn 1.594
_exptl_crystal_description needle
_exptl_crystal_F_000 724
_exptl_crystal_size_max 0.103
_exptl_crystal_size_mid 0.012
_exptl_crystal_size_min 0.010
_refine_diff_density_max 0.357
_refine_diff_density_min -0.380
_refine_diff_density_rms 0.072
_refine_ls_abs_structure_details
;
 Flack x determined using 998 quotients [(I+)-(I-)]/[(I+)+(I-)]
 (Parsons, Flack and Wagner, Acta Cryst. B69 (2013) 249-259).
;
_refine_ls_abs_structure_Flack 0.001(12)
_refine_ls_extinction_method none
_refine_ls_goodness_of_fit_ref 1.055
_refine_ls_hydrogen_treatment constr
_refine_ls_matrix_type full
_refine_ls_number_parameters 207
_refine_ls_number_reflns 3367
_refine_ls_number_restraints 343
_refine_ls_restrained_S_all 1.010
_refine_ls_R_factor_all 0.0653
_refine_ls_R_factor_gt 0.0480
_refine_ls_shift/su_max 0.000
_refine_ls_shift/su_mean 0.000
_refine_ls_structure_factor_coef Fsqd
_refine_ls_weighting_details 'w=1/[\s^2^(Fo^2^)+(0.0478P)^2^+0.2234P] where P=(Fo^2^+2Fc^2^)/3'
_refine_ls_weighting_scheme calc
_refine_ls_wR_factor_gt 0.0966
_refine_ls_wR_factor_ref 0.1031
_reflns_Friedel_coverage 0.903
_reflns_Friedel_fraction_full 0.998
_reflns_Friedel_fraction_max 0.986
_reflns_number_gt 2736
_reflns_number_total 3367
_reflns_threshold_expression 'I > 2\s(I)'
_cod_data_source_file c9dt01527b2.cif
_cod_data_source_block 2015tdk064
_cod_depositor_comments 'Adding full bibliography for 7700601--7700615.cif.'
_cod_database_code 7700613
_chemical_oxdiff_formula (C11H9NO2)Cu(C5H5N)
_shelx_space_group_comment
;
The symmetry employed for this shelxl refinement is uniquely defined
by the following loop, which should always be used as a source of
symmetry information in preference to the above space-group names.
They are only intended as comments.
;
_reflns_odcompleteness_completeness 99.95
_reflns_odcompleteness_iscentric 1
_reflns_odcompleteness_theta 27.42
_olex2_refinement_description
;
1. Fixed Uiso
 At 1.2 times of:
  All C(H) groups
2. Uiso/Uaniso restraints and constraints
Cu1 \\sim O11 \\sim C12 \\sim C13 \\sim C14 \\sim C15 \\sim C16 \\sim C17 \\sim
N18 \\sim C19 \\sim C20 \\sim C21 \\sim C22 \\sim C23 \\sim C24 \\sim C25 \\sim
O26 \\sim Cu2 \\sim O31 \\sim C32 \\sim C33 \\sim C34 \\sim C35 \\sim C36 \\sim
C37 \\sim N38 \\sim C39 \\sim C40 \\sim C41 \\sim C42 \\sim C43 \\sim C44 \\sim
C45 \\sim O46: within 2A with sigma of 0.04 and sigma for terminal atoms of 0.08
3. Rigid body (RIGU) restrains
 Cu1, O11, C12, C13, C14, C15, C16, C17, N18, C19, C20, C21, C22, C23, C24,
 C25, O26, Cu2, O31, C32, C33, C34, C35, C36, C37, N38, C39, C40, C41, C42, C43,
  C44, C45, O46
 with sigma for 1-2 distances of 0.004 and sigma for 1-3 distances of 0.004
4. Same fragment restrains
{Cu1, O11, C12, C13, C14, C15, C16, C17, N18, C19, C20, C21, C22, C23, C24,
C25, O26} sigma for 1-2: 0.01, 1-3: 0.02
as
{Cu2, O31, C32, C33, C34, C35, C36, C37, N38, C39, C40, C41, C42, C43, C44,
C45, O46}
5. Others
 Fixed Sof: Cu1(0.5) O11(0.5) C12(0.5) C13(0.5) H13(0.5) C14(0.5) H14(0.5)
 C15(0.5) H15(0.5) C16(0.5) H16(0.5) C17(0.5) N18(0.5) C19(0.5) H19(0.5)
 C20(0.5) C21(0.5) H21(0.5) C22(0.5) H22(0.5) C23(0.5) H23(0.5) C24(0.5)
 H24(0.5) C25(0.5) O26(0.5) Cu2(0.5) O31(0.5) C32(0.5) C33(0.5) H33(0.5)
 C34(0.5) H34(0.5) C35(0.5) H35(0.5) C36(0.5) H36(0.5) C37(0.5) N38(0.5)
 C39(0.5) H39(0.5) C40(0.5) C41(0.5) H41(0.5) C42(0.5) H42(0.5) C43(0.5)
 H43(0.5) C44(0.5) H44(0.5) C45(0.5) O46(0.5)
6.a Aromatic/amide H refined with riding coordinates:
 C52(H52), C53(H53), C54(H54), C55(H55), C56(H56), C13(H13), C14(H14),
 C15(H15), C16(H16), C19(H19), C21(H21), C22(H22), C23(H23), C24(H24), C33(H33),
  C34(H34), C35(H35), C36(H36), C39(H39), C41(H41), C42(H42), C43(H43), C44(H44)
6.b Fitted hexagon refined as free rotating group:
 C12(C13,C14,C15,C16,C17), C40(C41,C42,C43,C44,C45)
;
_shelx_shelxl_version_number 2014/7
_olex2_submission_special_instructions 'No special instructions were received'

loop_
_space_group_symop_operation_xyz
'x, y, z'
'-x, -y, z+1/2'
'-x+1/2, y+1/2, z+1/2'
'x+1/2, -y+1/2, z'

loop_
_atom_site_label
_atom_site_type_symbol
_atom_site_fract_x
_atom_site_fract_y
_atom_site_fract_z
_atom_site_U_iso_or_equiv
_atom_site_adp_type
_atom_site_occupancy
_atom_site_site_symmetry_order
_atom_site_calc_flag
_atom_site_refinement_flags_posn
_atom_site_refinement_flags_adp
_atom_site_refinement_flags_occupancy
_atom_site_disorder_assembly
_atom_site_disorder_group
N51 N 0.5243(4) -0.0875(3) 0.3095(5) 0.0223(11) Uani 1 1 d . . . . .
C52 C 0.6244(6) -0.1260(5) 0.3714(4) 0.0280(12) Uani 1 1 d . . . . .
H52 H 0.6580 -0.0758 0.4231 0.034 Uiso 1 1 calc R . . . .
C53 C 0.6789(6) -0.2359(5) 0.3615(4) 0.0346(14) Uani 1 1 d . . . . .
H53 H 0.7507 -0.2602 0.4052 0.042 Uiso 1 1 calc R . . . .
C54 C 0.6304(6) -0.3110(5) 0.2888(4) 0.0344(15) Uani 1 1 d . . . . .
H54 H 0.6664 -0.3878 0.2819 0.041 Uiso 1 1 calc R . . . .
C55 C 0.5285(6) -0.2714(5) 0.2265(5) 0.0318(13) Uani 1 1 d . . . . .
H55 H 0.4927 -0.3206 0.1749 0.038 Uiso 1 1 calc R . . . .
C56 C 0.4782(5) -0.1601(4) 0.2391(4) 0.0257(12) Uani 1 1 d . . . . .
H56 H 0.4072 -0.1340 0.1953 0.031 Uiso 1 1 calc R . . . .
Cu1 Cu 0.4685(6) 0.0806(4) 0.3304(5) 0.0211(9) Uani 0.5 1 d D U P A 1
O11 O 0.6045(12) 0.0998(9) 0.4343(9) 0.024(2) Uani 0.5 1 d D U P A 1
C12 C 0.6231(9) 0.2141(5) 0.4586(6) 0.018(2) Uiso 0.5 1 d D U P A 1
C13 C 0.7261(9) 0.2497(7) 0.5244(7) 0.019(3) Uiso 0.5 1 d DG U P A 1
H13 H 0.7823 0.1931 0.5568 0.023 Uiso 0.5 1 calc R . P A 1
C14 C 0.7469(11) 0.3681(8) 0.5427(9) 0.022(5) Uiso 0.5 1 d DG U P A 1
H14 H 0.8174 0.3924 0.5877 0.026 Uiso 0.5 1 calc R . P A 1
C15 C 0.6647(13) 0.4508(5) 0.4953(11) 0.033(6) Uiso 0.5 1 d DG U P A 1
H15 H 0.6790 0.5318 0.5078 0.039 Uiso 0.5 1 calc R . P A 1
C16 C 0.5617(10) 0.4152(7) 0.4295(8) 0.031(4) Uiso 0.5 1 d DG U P A 1
H16 H 0.5055 0.4718 0.3971 0.037 Uiso 0.5 1 calc R . P A 1
C17 C 0.5409(8) 0.2968(8) 0.4112(6) 0.021(3) Uiso 0.5 1 d DG U P A 1
N18 N 0.4474(7) 0.2497(6) 0.3406(6) 0.020(2) Uani 0.5 1 d D U P A 1
C19 C 0.3614(9) 0.3101(8) 0.2895(6) 0.018(2) Uiso 0.5 1 d D U P A 1
H19 H 0.3629 0.3923 0.2999 0.022 Uiso 0.5 1 calc R . P A 1
C20 C 0.2622(10) 0.2663(9) 0.2173(8) 0.014(3) Uiso 0.5 1 d D U P A 1
C21 C 0.1780(13) 0.3474(10) 0.1676(10) 0.017(3) Uiso 0.5 1 d D U P A 1
H21 H 0.1864 0.4282 0.1831 0.020 Uiso 0.5 1 calc R . P A 1
C22 C 0.0837(15) 0.3120(11) 0.0968(11) 0.015(4) Uiso 0.5 1 d D U P A 1
H22 H 0.0283 0.3682 0.0630 0.018 Uiso 0.5 1 calc R . P A 1
C23 C 0.0695(15) 0.1936(11) 0.0747(11) 0.021(4) Uiso 0.5 1 d D U P A 1
H23 H 0.0042 0.1685 0.0260 0.025 Uiso 0.5 1 calc R . P A 1
C24 C 0.1516(14) 0.1122(10) 0.1245(10) 0.025(3) Uiso 0.5 1 d D U P A 1
H24 H 0.1414 0.0315 0.1092 0.030 Uiso 0.5 1 calc R . P A 1
C25 C 0.2491(12) 0.1464(9) 0.1969(9) 0.021(3) Uiso 0.5 1 d D U P A 1
O26 O 0.3194(13) 0.0615(9) 0.2395(9) 0.023(2) Uani 0.5 1 d D U P A 1
Cu2 Cu 0.4387(6) 0.0787(5) 0.3098(5) 0.0215(9) Uani 0.5 1 d D U P A 2
O31 O 0.3010(13) 0.0314(8) 0.2140(9) 0.022(2) Uani 0.5 1 d D U P A 2
C32 C 0.2312(12) 0.1235(8) 0.1778(9) 0.021(3) Uiso 0.5 1 d D U P A 2
C33 C 0.1255(13) 0.1133(9) 0.1069(10) 0.022(3) Uiso 0.5 1 d D U P A 2
H33 H 0.1002 0.0385 0.0816 0.026 Uiso 0.5 1 calc R . P A 2
C34 C 0.0574(16) 0.2127(11) 0.0735(12) 0.026(4) Uiso 0.5 1 d D U P A 2
H34 H -0.0159 0.2047 0.0267 0.031 Uiso 0.5 1 calc R . P A 2
C35 C 0.0941(17) 0.3241(11) 0.1069(13) 0.026(5) Uiso 0.5 1 d D U P A 2
H35 H 0.0489 0.3916 0.0817 0.031 Uiso 0.5 1 calc R . P A 2
C36 C 0.1978(15) 0.3338(10) 0.1777(11) 0.025(4) Uiso 0.5 1 d D U P A 2
H36 H 0.2231 0.4087 0.2024 0.030 Uiso 0.5 1 calc R . P A 2
C37 C 0.2652(10) 0.2350(9) 0.2130(8) 0.016(3) Uiso 0.5 1 d D U P A 2
N38 N 0.3707(8) 0.2364(6) 0.2864(6) 0.0218(19) Uani 0.5 1 d D U P A 2
C39 C 0.4195(8) 0.3282(7) 0.3266(8) 0.021(2) Uiso 0.5 1 d D U P A 2
H39 H 0.3823 0.4010 0.3055 0.025 Uiso 0.5 1 calc R . P A 2
C40 C 0.5276(8) 0.3311(8) 0.4022(6) 0.018(2) Uiso 0.5 1 d D U P A 2
C41 C 0.5689(10) 0.4418(6) 0.4332(7) 0.019(3) Uiso 0.5 1 d DG U P A 2
H41 H 0.5242 0.5093 0.4073 0.022 Uiso 0.5 1 calc R . P A 2
C42 C 0.6756(12) 0.4538(6) 0.5022(10) 0.027(6) Uiso 0.5 1 d DG U P A 2
H42 H 0.7038 0.5294 0.5234 0.033 Uiso 0.5 1 calc R . P A 2
C43 C 0.7410(11) 0.3550(8) 0.5401(9) 0.028(5) Uiso 0.5 1 d DG U P A 2
H43 H 0.8139 0.3632 0.5872 0.033 Uiso 0.5 1 calc R . P A 2
C44 C 0.6996(10) 0.2443(7) 0.5090(8) 0.032(4) Uiso 0.5 1 d DG U P A 2
H44 H 0.7443 0.1769 0.5350 0.038 Uiso 0.5 1 calc R . P A 2
C45 C 0.5929(9) 0.2324(6) 0.4401(7) 0.021(3) Uiso 0.5 1 d DG U P A 2
O46 O 0.5653(11) 0.1237(9) 0.4118(9) 0.023(2) Uani 0.5 1 d D U P A 2

loop_
_atom_site_aniso_label
_atom_site_aniso_U_11
_atom_site_aniso_U_22
_atom_site_aniso_U_33
_atom_site_aniso_U_23
_atom_site_aniso_U_13
_atom_site_aniso_U_12
N51 0.024(2) 0.0174(17) 0.025(3) 0.003(2) 0.005(3) -0.0013(16)
C52 0.031(3) 0.031(3) 0.022(3) 0.002(2) 0.004(3) -0.003(2)
C53 0.031(3) 0.039(3) 0.033(3) 0.011(2) 0.003(3) 0.011(3)
C54 0.038(3) 0.022(3) 0.043(4) 0.002(2) 0.014(3) 0.009(2)
C55 0.030(3) 0.024(3) 0.041(3) -0.012(2) 0.008(3) -0.007(2)
C56 0.020(3) 0.026(3) 0.031(3) -0.001(2) 0.001(2) -0.002(2)
Cu1 0.021(2) 0.0144(9) 0.028(2) 0.0003(10) -0.0001(13) 0.0004(10)
O11 0.031(6) 0.018(5) 0.024(5) -0.002(4) -0.008(4) 0.006(4)
N18 0.021(4) 0.018(4) 0.021(6) 0.002(3) 0.000(4) 0.000(3)
O26 0.032(5) 0.016(5) 0.020(6) -0.004(4) -0.008(4) 0.001(4)
Cu2 0.021(2) 0.0173(9) 0.026(2) -0.0008(10) -0.0014(13) -0.0008(10)
O31 0.027(5) 0.012(5) 0.026(6) -0.002(4) -0.002(4) -0.002(4)
N38 0.025(5) 0.011(4) 0.029(5) -0.003(3) 0.001(4) 0.004(3)
O46 0.027(6) 0.015(5) 0.027(5) -0.002(4) -0.011(4) 0.002(4)

loop_
_atom_type_symbol
_atom_type_description
_atom_type_scat_dispersion_real
_atom_type_scat_dispersion_imag
_atom_type_scat_source
C C 0.0033 0.0016 'International Tables Vol C Tables 4.2.6.8 and 6.1.1.4'
H H 0.0000 0.0000 'International Tables Vol C Tables 4.2.6.8 and 6.1.1.4'
Cu Cu 0.3201 1.2651 'International Tables Vol C Tables 4.2.6.8 and 6.1.1.4'
N N 0.0061 0.0033 'International Tables Vol C Tables 4.2.6.8 and 6.1.1.4'
O O 0.0106 0.0060 'International Tables Vol C Tables 4.2.6.8 and 6.1.1.4'

loop_
_geom_angle_atom_site_label_1
_geom_angle_atom_site_label_2
_geom_angle_atom_site_label_3
_geom_angle
C52 N51 Cu1 115.1(4)
C52 N51 Cu2 126.1(4)
C56 N51 C52 117.9(4)
C56 N51 Cu1 126.9(4)
C56 N51 Cu2 115.9(4)
N51 C52 H52 119.3
N51 C52 C53 121.5(5)
C53 C52 H52 119.3
C52 C53 H53 119.8
C52 C53 C54 120.5(5)
C54 C53 H53 119.8
C53 C54 H54 121.2
C55 C54 C53 117.7(5)
C55 C54 H54 121.2
C54 C55 H55 120.2
C54 C55 C56 119.6(5)
C56 C55 H55 120.2
N51 C56 C55 122.9(5)
N51 C56 H56 118.6
C55 C56 H56 118.6
O11 Cu1 N51 91.2(4)
O11 Cu1 N18 84.8(4)
N18 Cu1 N51 169.6(5)
O26 Cu1 N51 90.6(4)
O26 Cu1 O11 173.6(7)
O26 Cu1 N18 94.4(4)
C12 O11 Cu1 111.8(6)
O11 C12 C13 121.8(7)
O11 C12 C17 118.1(7)
C13 C12 C17 120.0
C12 C13 H13 120.0
C14 C13 C12 120.0
C14 C13 H13 120.0
C13 C14 H14 120.0
C13 C14 C15 120.0
C15 C14 H14 120.0
C14 C15 H15 120.0
C14 C15 C16 120.0
C16 C15 H15 120.0
C15 C16 H16 120.0
C17 C16 C15 120.0
C17 C16 H16 120.0
C12 C17 N18 114.3(6)
C16 C17 C12 120.0
C16 C17 N18 125.5(6)
C17 N18 Cu1 110.9(5)
C19 N18 Cu1 124.6(6)
C19 N18 C17 124.5(7)
N18 C19 H19 116.6
N18 C19 C20 126.8(9)
C20 C19 H19 116.6
C21 C20 C19 118.1(9)
C21 C20 C25 120.2(8)
C25 C20 C19 121.7(9)
C20 C21 H21 119.4
C22 C21 C20 121.1(10)
C22 C21 H21 119.4
C21 C22 H22 120.1
C21 C22 C23 119.7(10)
C23 C22 H22 120.1
C22 C23 H23 120.2
C22 C23 C24 119.6(10)
C24 C23 H23 120.2
C23 C24 H24 119.2
C23 C24 C25 121.7(10)
C25 C24 H24 119.2
C20 C25 C24 117.7(8)
O26 C25 C20 126.3(9)
O26 C25 C24 116.0(9)
C25 O26 Cu1 125.8(8)
O31 Cu2 N51 91.3(4)
O31 Cu2 N38 85.3(4)
N38 Cu2 N51 170.1(5)
O46 Cu2 N51 89.3(4)
O46 Cu2 O31 175.9(7)
O46 Cu2 N38 94.8(4)
C32 O31 Cu2 111.6(7)
O31 C32 C33 123.2(9)
O31 C32 C37 118.5(9)
C37 C32 C33 118.3(8)
C32 C33 H33 120.1
C34 C33 C32 119.8(9)
C34 C33 H33 120.1
C33 C34 H34 119.2
C33 C34 C35 121.6(11)
C35 C34 H34 119.2
C34 C35 H35 120.8
C36 C35 C34 118.4(11)
C36 C35 H35 120.8
C35 C36 H36 119.7
C35 C36 C37 120.6(10)
C37 C36 H36 119.7
C32 C37 N38 114.3(8)
C36 C37 C32 121.2(8)
C36 C37 N38 124.5(9)
C37 N38 Cu2 110.3(6)
C39 N38 Cu2 124.8(7)
C39 N38 C37 124.7(8)
N38 C39 H39 117.3
N38 C39 C40 125.4(8)
C40 C39 H39 117.3
C41 C40 C39 115.7(6)
C41 C40 C45 120.0
C45 C40 C39 124.2(6)
C40 C41 H41 120.0
C42 C41 C40 120.0
C42 C41 H41 120.0
C41 C42 H42 120.0
C43 C42 C41 120.0
C43 C42 H42 120.0
C42 C43 H43 120.0
C42 C43 C44 120.0
C44 C43 H43 120.0
C43 C44 H44 120.0
C45 C44 C43 120.0
C45 C44 H44 120.0
C44 C45 C40 120.0
O46 C45 C40 124.5(7)
O46 C45 C44 115.5(7)
C45 O46 Cu2 125.9(7)

loop_
_geom_bond_atom_site_label_1
_geom_bond_atom_site_label_2
_geom_bond_distance
N51 C52 1.348(7)
N51 C56 1.326(7)
N51 Cu1 2.017(6)
N51 Cu2 2.077(6)
C52 H52 0.9500
C52 C53 1.370(8)
C53 H53 0.9500
C53 C54 1.373(8)
C54 H54 0.9500
C54 C55 1.368(8)
C55 H55 0.9500
C55 C56 1.375(7)
C56 H56 0.9500
Cu1 O11 1.922(10)
Cu1 N18 1.950(8)
Cu1 O26 1.900(10)
O11 C12 1.357(11)
C12 C13 1.3900
C12 C17 1.3900
C13 H13 0.9500
C13 C14 1.3900
C14 H14 0.9500
C14 C15 1.3900
C15 H15 0.9500
C15 C16 1.3900
C16 H16 0.9500
C16 C17 1.3900
C17 N18 1.411(8)
N18 C19 1.280(9)
C19 H19 0.9500
C19 C20 1.448(10)
C20 C21 1.402(10)
C20 C25 1.403(10)
C21 H21 0.9500
C21 C22 1.373(11)
C22 H22 0.9500
C22 C23 1.392(11)
C23 H23 0.9500
C23 C24 1.393(11)
C24 H24 0.9500
C24 C25 1.405(11)
C25 O26 1.315(12)
Cu2 O31 1.923(10)
Cu2 N38 1.946(7)
Cu2 O46 1.899(10)
O31 C32 1.343(12)
C32 C33 1.399(11)
C32 C37 1.397(10)
C33 H33 0.9500
C33 C34 1.389(11)
C34 H34 0.9500
C34 C35 1.394(11)
C35 H35 0.9500
C35 C36 1.382(12)
C36 H36 0.9500
C36 C37 1.387(11)
C37 N38 1.414(10)
N38 C39 1.269(9)
C39 H39 0.9500
C39 C40 1.453(10)
C40 C41 1.3900
C40 C45 1.3900
C41 H41 0.9500
C41 C42 1.3900
C42 H42 0.9500
C42 C43 1.3900
C43 H43 0.9500
C43 C44 1.3900
C44 H44 0.9500
C44 C45 1.3900
C45 O46 1.326(11)

loop_
_geom_torsion_atom_site_label_1
_geom_torsion_atom_site_label_2
_geom_torsion_atom_site_label_3
_geom_torsion_atom_site_label_4
_geom_torsion
N51 C52 C53 C54 -1.3(8)
N51 Cu1 O26 C25 -164.0(13)
N51 Cu2 O46 C45 165.5(12)
C52 N51 C56 C55 -0.4(8)
C52 C53 C54 C55 1.0(8)
C53 C54 C55 C56 -0.5(8)
C54 C55 C56 N51 0.2(9)
C56 N51 C52 C53 0.9(8)
Cu1 N51 C52 C53 -175.7(5)
Cu1 N51 C56 C55 175.8(5)
Cu1 O11 C12 C13 -173.3(6)
Cu1 O11 C12 C17 3.0(12)
Cu1 N18 C19 C20 1.7(14)
O11 C12 C13 C14 176.2(11)
O11 C12 C17 C16 -176.3(11)
O11 C12 C17 N18 -1.0(10)
C12 C13 C14 C15 0.0
C12 C17 N18 Cu1 -1.5(8)
C12 C17 N18 C19 179.2(8)
C13 C12 C17 C16 0.0
C13 C12 C17 N18 175.4(8)
C13 C14 C15 C16 0.0
C14 C15 C16 C17 0.0
C15 C16 C17 C12 0.0
C15 C16 C17 N18 -174.8(10)
C16 C17 N18 Cu1 173.6(6)
C16 C17 N18 C19 -5.8(13)
C17 C12 C13 C14 0.0
C17 N18 C19 C20 -179.0(9)
N18 Cu1 O26 C25 6.8(14)
N18 C19 C20 C21 -179.0(11)
N18 C19 C20 C25 1.0(17)
C19 C20 C21 C22 178.6(13)
C19 C20 C25 C24 -178.9(11)
C19 C20 C25 O26 1(2)
C20 C21 C22 C23 1(2)
C20 C25 O26 Cu1 -6(2)
C21 C20 C25 C24 1.1(18)
C21 C20 C25 O26 -178.6(14)
C21 C22 C23 C24 0(3)
C22 C23 C24 C25 0(2)
C23 C24 C25 C20 0(2)
C23 C24 C25 O26 179.3(15)
C24 C25 O26 Cu1 174.0(11)
C25 C20 C21 C22 -1(2)
Cu2 N51 C52 C53 -176.5(5)
Cu2 N51 C56 C55 177.3(5)
Cu2 O31 C32 C33 180.0(11)
Cu2 O31 C32 C37 -0.5(16)
Cu2 N38 C39 C40 -4.7(15)
O31 C32 C33 C34 179.6(15)
O31 C32 C37 C36 179.3(14)
O31 C32 C37 N38 -1.2(17)
C32 C33 C34 C35 2(3)
C32 C37 N38 Cu2 2.2(12)
C32 C37 N38 C39 178.3(11)
C33 C32 C37 C36 -1.1(19)
C33 C32 C37 N38 178.4(11)
C33 C34 C35 C36 -2(3)
C34 C35 C36 C37 1(3)
C35 C36 C37 C32 0(2)
C35 C36 C37 N38 -178.9(15)
C36 C37 N38 Cu2 -178.3(12)
C36 C37 N38 C39 -2.3(19)
C37 C32 C33 C34 0(2)
C37 N38 C39 C40 179.8(10)
N38 Cu2 O46 C45 -5.5(13)
N38 C39 C40 C41 177.7(9)
N38 C39 C40 C45 0.6(15)
C39 C40 C41 C42 -177.3(9)
C39 C40 C45 C44 177.1(10)
C39 C40 C45 O46 0.3(13)
C40 C41 C42 C43 0.0
C40 C45 O46 Cu2 3.4(16)
C41 C40 C45 C44 0.0
C41 C40 C45 O46 -176.8(12)
C41 C42 C43 C44 0.0
C42 C43 C44 C45 0.0
C43 C44 C45 C40 0.0
C43 C44 C45 O46 177.1(11)
C44 C45 O46 Cu2 -173.6(8)
C45 C40 C41 C42 0.0
